data_2207457
loop_
_publ_author_name
'Du, Ding'
'Lu, Yan-Chang'
'Dai, Hong'
'Liu, Jian-Bing'
'Fang, Jian-Xin'

_publ_section_title <i>N</i>-[4-(2,4-Difluorophenyl)-5-(1<i>H</i>-1,2,4-triazol-1-yl)-1,3-thiazol-2-yl]-2-fluorobenzamide
_journal_coeditor_code BT6783
_journal_issue 12
_journal_name_full 'Acta Crystallographica Section E'
_journal_page_first o4241
_journal_page_last o4242
_journal_paper_doi 10.1107/S1600536805037955
_journal_volume 61
_journal_year 2005
_chemical_formula_iupac 'C18 H10 F3 N5 O S'
_chemical_formula_moiety 'C18 H10 F3 N5 O S'
_chemical_formula_sum 'C18 H10 F3 N5 O S'
_chemical_formula_weight 401.37
_chemical_name_systematic
;
N-[4-(2,4-Difluorophenyl]-5-(1H-1,2,4-triazol-1-yl)-1,3-thiazol-2-yl]-2-
fluorobenzamide
;
_space_group_IT_number 9
_symmetry_cell_setting monoclinic
_symmetry_space_group_name_Hall 'C -2yc'
_symmetry_space_group_name_H-M 'C 1 c 1'
_atom_sites_solution_hydrogens geom
_atom_sites_solution_primary direct
_atom_sites_solution_secondary difmap
_cell_angle_alpha 90.00
_cell_angle_beta 92.399(5)
_cell_angle_gamma 90.00
_cell_formula_units_Z 4
_cell_length_a 6.986(2)
_cell_length_b 24.629(7)
_cell_length_c 10.333(3)
_cell_measurement_reflns_used 1764
_cell_measurement_temperature 294(2)
_cell_measurement_theta_max 23.74
_cell_measurement_theta_min 3.03
_cell_volume 1776.3(9)
_computing_cell_refinement SMART
_computing_data_collection 'SMART (Bruker, 1998)'
_computing_data_reduction 'SAINT (Bruker, 1999)'
_computing_molecular_graphics 'SHELXTL (Bruker, 1999)'
_computing_publication_material SHELXTL
_computing_structure_refinement 'SHELXL97 (Sheldrick, 1997)'
_computing_structure_solution 'SHELXS97 (Sheldrick, 1997)'
_diffrn_ambient_temperature 294(2)
_diffrn_measured_fraction_theta_full 0.992
_diffrn_measured_fraction_theta_max 0.992
_diffrn_measurement_device_type 'Bruker SMART CCD area-detector'
_diffrn_measurement_method '\f and \w'
_diffrn_radiation_monochromator graphite
_diffrn_radiation_source 'fine-focus sealed tube'
_diffrn_radiation_type MoK\a
_diffrn_radiation_wavelength 0.71073
_diffrn_reflns_av_R_equivalents 0.0319
_diffrn_reflns_av_sigmaI/netI 0.0445
_diffrn_reflns_limit_h_max 8
_diffrn_reflns_limit_h_min -8
_diffrn_reflns_limit_k_max 27
_diffrn_reflns_limit_k_min -30
_diffrn_reflns_limit_l_max 12
_diffrn_reflns_limit_l_min -6
_diffrn_reflns_number 4739
_diffrn_reflns_theta_full 26.34
_diffrn_reflns_theta_max 26.34
_diffrn_reflns_theta_min 1.65
_diffrn_standards_decay_% 0
_diffrn_standards_interval_count 0
_diffrn_standards_interval_time 0
_diffrn_standards_number 0
_exptl_absorpt_coefficient_mu 0.232
_exptl_absorpt_correction_T_max 0.9638
_exptl_absorpt_correction_T_min 0.9421
_exptl_absorpt_correction_type multi-scan
_exptl_absorpt_process_details '(SADABS; Sheldrick, 1996)'
_exptl_crystal_colour colorless
_exptl_crystal_density_diffrn 1.501
_exptl_crystal_density_method 'not measured'
_exptl_crystal_description plate
_exptl_crystal_F_000 816
_exptl_crystal_size_max 0.26
_exptl_crystal_size_mid 0.22
_exptl_crystal_size_min 0.16
_refine_diff_density_max 0.142
_refine_diff_density_min -0.206
_refine_ls_abs_structure_details 'Flack (1983), 547 Friedel pairs'
_refine_ls_abs_structure_Flack 0.00(8)
_refine_ls_extinction_method none
_refine_ls_goodness_of_fit_ref 1.028
_refine_ls_hydrogen_treatment mixed
_refine_ls_matrix_type full
_refine_ls_number_parameters 267
_refine_ls_number_reflns 2348
_refine_ls_number_restraints 4
_refine_ls_restrained_S_all 1.029
_refine_ls_R_factor_all 0.0597
_refine_ls_R_factor_gt 0.0333
_refine_ls_shift/su_max 0.001
_refine_ls_shift/su_mean 0.000
_refine_ls_structure_factor_coef Fsqd
_refine_ls_weighting_details 'calc w = 1/[\s^2^(Fo^2^)+(0.0402P)^2^] where P = (Fo^2^+2Fc^2^)/3'
_refine_ls_weighting_scheme calc
_refine_ls_wR_factor_gt 0.0672
_refine_ls_wR_factor_ref 0.0771
_reflns_number_gt 1770
_reflns_number_total 2348
_reflns_threshold_expression I>2\s(I)
_cod_data_source_file bt6783.cif
_cod_data_source_block I
_cod_depositor_comments
;
The following automatic conversions were performed:
'_symmetry_cell_setting' value 'Monoclinic' changed to 'monoclinic'
according to '/home/saulius/struct/CIF-dictionaries/cif_core.dic'
dictionary named 'cif_core.dic' version 2.4.1 from 2010-06-29.

Automatic conversion script
Id: cif_fix_enum 1527 2010-12-29 10:47:43Z saulius 

The following automatic conversions were performed:

'_symmetry_cell_setting' value 'Monoclinic' changed to 'monoclinic'
according to /home/saulius/struct/CIF-dictionaries/cif_core.dic
dictionary named 'cif_core.dic' version 2.4.1 from 2010-06-29.

Automatic conversion script
Id: cif_fix_values 1715 2011-07-08 13:25:40Z adriana 
;
_cod_original_sg_symbol_H-M 'C c'
_cod_database_code 2207457
_cod_database_fobs_code 2207457

loop_
_symmetry_equiv_pos_as_xyz
'x, y, z'
'x, -y, z+1/2'
'x+1/2, y+1/2, z'
'x+1/2, -y+1/2, z+1/2'

loop_
_atom_site_label
_atom_site_fract_x
_atom_site_fract_y
_atom_site_fract_z
_atom_site_U_iso_or_equiv
_atom_site_adp_type
_atom_site_calc_flag
_atom_site_refinement_flags
_atom_site_occupancy
_atom_site_disorder_assembly
_atom_site_disorder_group
_atom_site_type_symbol
S1 0.67979(11) 0.91503(3) 0.02177(9) 0.0446(2) Uani d . 1 . . S
F1 0.8945(3) 1.22209(8) 0.2711(3) 0.0907(9) Uani d . 1 . . F
F2 0.4278(3) 1.09395(8) 0.1507(3) 0.0813(8) Uani d . 1 . . F
O1 0.4150(4) 0.83399(10) 0.0388(3) 0.0626(8) Uani d . 1 . . O
N1 0.3856(4) 0.90125(11) 0.1855(3) 0.0402(7) Uani d . 1 . . N
H1 0.312(4) 0.9208(12) 0.243(3) 0.048(10) Uiso d . 1 . . H
N2 0.5473(4) 0.98416(10) 0.1853(3) 0.0378(6) Uani d . 1 . . N
N3 0.9416(3) 0.99340(10) -0.0357(3) 0.0375(7) Uani d . 1 . . N
N4 1.1112(4) 0.96503(12) -0.0230(3) 0.0522(8) Uani d . 1 . . N
N5 1.1382(4) 1.03805(11) -0.1540(3) 0.0462(7) Uani d . 1 . . N
C1 0.9405(5) 1.08122(13) 0.1868(4) 0.0478(9) Uani d . 1 . . C
H1A 1.0367 1.0555 0.1785 0.057 Uiso calc R 1 . . H
C2 0.9891(5) 1.13361(15) 0.2230(4) 0.0559(10) Uani d . 1 . . C
H2 1.1166 1.1432 0.2395 0.067 Uiso calc R 1 . . H
C3 0.8470(6) 1.17090(13) 0.2341(4) 0.0570(10) Uani d . 1 . . C
C4 0.6583(6) 1.15855(14) 0.2122(4) 0.0601(11) Uani d . 1 . . C
H4 0.5632 1.1845 0.2216 0.072 Uiso calc R 1 . . H
C5 0.6140(5) 1.10656(14) 0.1759(4) 0.0469(9) Uani d . 1 . . C
C6 0.7495(4) 1.06606(12) 0.1622(3) 0.0373(8) Uani d . 1 . . C
C7 0.6964(4) 1.01004(12) 0.1257(3) 0.0356(8) Uani d . 1 . . C
C8 0.5251(4) 0.93498(12) 0.1399(3) 0.0365(8) Uani d . 1 . . C
C9 0.7837(4) 0.97867(12) 0.0383(3) 0.0365(8) Uani d . 1 . . C
C10 0.9626(5) 1.03592(13) -0.1127(4) 0.0450(9) Uani d . 1 . . C
H10 0.8665 1.0608 -0.1345 0.054 Uiso calc R 1 . . H
C11 1.2198(5) 0.99421(16) -0.0967(4) 0.0526(10) Uani d . 1 . . C
H11 1.3470 0.9851 -0.1088 0.063 Uiso calc R 1 . . H
C12 0.3331(5) 0.85369(12) 0.1299(4) 0.0436(9) Uani d . 1 . . C
F3 0.2740(5) 0.83953(12) 0.4006(3) 0.0901(13) Uani d PD 0.896(8) A 1 F
F3' 0.055(4) 0.8032(12) -0.0252(13) 0.111(13) Uani d PD 0.104(8) A 2 F
C13 0.1614(5) 0.82774(13) 0.1862(4) 0.0467(9) Uani d . 1 A . C
C14 0.1359(6) 0.82332(15) 0.3166(4) 0.0607(11) Uani d D 1 . . C
H14A 0.2342 0.8373 0.3751 0.073 Uiso d PR 0.104(8) A 2 H
C15 -0.0241(8) 0.80027(18) 0.3661(6) 0.0928(18) Uani d . 1 A . C
H15A -0.0363 0.7971 0.4551 0.111 Uiso calc R 1 . . H
C16 -0.1653(8) 0.7820(2) 0.2811(9) 0.103(2) Uani d . 1 . . C
H16A -0.2766 0.7675 0.3133 0.124 Uiso calc R 1 A . H
C17 -0.1467(6) 0.78448(17) 0.1505(8) 0.0905(18) Uani d . 1 A . C
H17A -0.2434 0.7713 0.0945 0.109 Uiso calc R 1 . . H
C18 0.0187(6) 0.80700(15) 0.1013(6) 0.0675(12) Uani d D 1 . . C
H18A 0.0337 0.8082 0.0124 0.081 Uiso calc PR 0.896(8) A 1 H

loop_
_atom_site_aniso_label
_atom_site_aniso_U_11
_atom_site_aniso_U_22
_atom_site_aniso_U_33
_atom_site_aniso_U_12
_atom_site_aniso_U_13
_atom_site_aniso_U_23
S1 0.0406(5) 0.0422(4) 0.0526(5) 0.0006(4) 0.0212(4) -0.0045(4)
F1 0.0797(17) 0.0422(12) 0.150(3) -0.0062(11) -0.0029(18) -0.0159(13)
F2 0.0340(12) 0.0669(15) 0.143(3) 0.0102(10) 0.0019(14) -0.0125(14)
O1 0.0613(17) 0.0576(14) 0.0707(19) -0.0064(13) 0.0239(15) -0.0173(14)
N1 0.0332(15) 0.0388(15) 0.0498(19) -0.0029(12) 0.0170(14) -0.0023(13)
N2 0.0313(14) 0.0386(15) 0.0445(16) -0.0005(11) 0.0121(13) 0.0006(13)
N3 0.0284(14) 0.0406(15) 0.0446(17) 0.0057(11) 0.0155(13) 0.0042(13)
N4 0.0391(17) 0.0627(19) 0.056(2) 0.0126(14) 0.0164(15) 0.0153(15)
N5 0.0367(15) 0.0541(18) 0.0490(17) -0.0021(14) 0.0162(14) 0.0059(15)
C1 0.0368(19) 0.044(2) 0.063(3) 0.0051(16) 0.0093(18) 0.0001(19)
C2 0.039(2) 0.053(2) 0.075(3) -0.0067(17) 0.003(2) -0.002(2)
C3 0.057(2) 0.0353(19) 0.079(3) -0.0033(16) 0.008(2) 0.0026(18)
C4 0.049(2) 0.042(2) 0.090(3) 0.0134(17) 0.014(2) -0.002(2)
C5 0.0311(19) 0.049(2) 0.060(2) 0.0032(15) 0.0059(18) 0.0019(18)
C6 0.0306(17) 0.0385(17) 0.044(2) 0.0019(14) 0.0125(15) 0.0009(15)
C7 0.0273(17) 0.0414(18) 0.039(2) 0.0029(13) 0.0082(15) 0.0057(15)
C8 0.0294(16) 0.0386(18) 0.042(2) 0.0066(14) 0.0072(16) 0.0012(14)
C9 0.0328(18) 0.0362(18) 0.041(2) 0.0021(13) 0.0112(16) 0.0026(14)
C10 0.041(2) 0.0483(19) 0.047(2) 0.0050(16) 0.0136(17) 0.0027(17)
C11 0.0314(19) 0.078(3) 0.049(2) 0.0037(19) 0.0154(18) 0.010(2)
C12 0.0375(19) 0.0370(18) 0.057(2) 0.0032(15) 0.0077(18) -0.0016(17)
F3 0.117(3) 0.096(2) 0.0570(19) -0.0387(18) 0.0032(18) 0.0041(15)
F3' 0.13(3) 0.11(2) 0.09(2) -0.057(19) -0.025(19) -0.006(17)
C13 0.0362(19) 0.0369(18) 0.068(3) -0.0035(15) 0.0097(19) -0.0004(18)
C14 0.062(3) 0.054(2) 0.068(3) -0.009(2) 0.021(2) -0.003(2)
C15 0.104(4) 0.072(3) 0.107(4) -0.024(3) 0.055(4) 0.000(3)
C16 0.067(3) 0.071(3) 0.176(7) -0.015(3) 0.049(4) 0.011(4)
C17 0.046(3) 0.055(3) 0.168(6) -0.009(2) -0.015(3) 0.014(3)
C18 0.053(2) 0.051(2) 0.097(4) -0.006(2) -0.009(3) 0.003(2)

loop_
_atom_type_symbol
_atom_type_description
_atom_type_scat_dispersion_real
_atom_type_scat_dispersion_imag
_atom_type_scat_source
C C 0.0033 0.0016 'International Tables Vol C Tables 4.2.6.8 and 6.1.1.4'
H H 0.0000 0.0000 'International Tables Vol C Tables 4.2.6.8 and 6.1.1.4'
N N 0.0061 0.0033 'International Tables Vol C Tables 4.2.6.8 and 6.1.1.4'
O O 0.0106 0.0060 'International Tables Vol C Tables 4.2.6.8 and 6.1.1.4'
F F 0.0171 0.0103 'International Tables Vol C Tables 4.2.6.8 and 6.1.1.4'
S S 0.1246 0.1234 'International Tables Vol C Tables 4.2.6.8 and 6.1.1.4'

loop_
_geom_angle_atom_site_label_1
_geom_angle_atom_site_label_2
_geom_angle_atom_site_label_3
_geom_angle
_geom_angle_publ_flag
C9 S1 C8 86.86(14) y
C12 N1 C8 124.1(3) ?
C12 N1 H1 124.7(19) ?
C8 N1 H1 108.9(19) ?
C8 N2 C7 110.3(2) ?
C10 N3 N4 109.9(2) ?
C10 N3 C9 129.4(3) ?
N4 N3 C9 120.4(2) ?
C11 N4 N3 100.6(3) ?
C10 N5 C11 102.0(3) ?
C2 C1 C6 121.4(3) ?
C2 C1 H1A 119.3 ?
C6 C1 H1A 119.3 ?
C3 C2 C1 118.7(3) ?
C3 C2 H2 120.6 ?
C1 C2 H2 120.6 ?
F1 C3 C2 118.7(3) ?
F1 C3 C4 118.6(3) ?
C2 C3 C4 122.7(3) ?
C3 C4 C5 117.5(3) ?
C3 C4 H4 121.3 ?
C5 C4 H4 121.3 ?
F2 C5 C4 118.2(3) ?
F2 C5 C6 118.1(3) ?
C4 C5 C6 123.7(3) ?
C5 C6 C1 116.1(3) ?
C5 C6 C7 122.3(3) ?
C1 C6 C7 121.6(3) ?
C9 C7 N2 113.7(3) ?
C9 C7 C6 126.2(3) ?
N2 C7 C6 120.1(2) ?
N2 C8 N1 120.7(3) ?
N2 C8 S1 116.6(2) ?
N1 C8 S1 122.7(2) ?
C7 C9 N3 126.7(3) ?
C7 C9 S1 112.6(2) ?
N3 C9 S1 120.8(2) ?
N5 C10 N3 110.7(3) ?
N5 C10 H10 124.6 ?
N3 C10 H10 124.6 ?
N4 C11 N5 116.8(3) ?
N4 C11 H11 121.6 ?
N5 C11 H11 121.6 ?
O1 C12 N1 123.1(3) ?
O1 C12 C13 122.5(3) ?
N1 C12 C13 114.4(3) ?
C14 F3 H14A 9.2 ?
C14 C13 C18 118.0(4) ?
C14 C13 C12 123.7(4) ?
C18 C13 C12 118.3(4) ?
F3 C14 C13 119.8(3) ?
F3 C14 C15 117.4(5) ?
C13 C14 C15 122.8(5) ?
F3 C14 H14A 3.6 ?
C13 C14 H14A 118.1 ?
C15 C14 H14A 119.1 ?
C16 C15 C14 118.2(6) ?
C16 C15 H15A 120.9 ?
C14 C15 H15A 120.9 ?
C17 C16 C15 121.6(5) ?
C17 C16 H16A 119.2 ?
C15 C16 H16A 119.2 ?
C16 C17 C18 119.5(6) ?
C16 C17 H17A 120.2 ?
C18 C17 H17A 120.2 ?
F3' C18 C17 121.4(13) ?
F3' C18 C13 118.3(13) ?
C17 C18 C13 119.8(5) ?
F3' C18 H18A 7.4 ?
C17 C18 H18A 120.1 ?
C13 C18 H18A 120.1 ?

loop_
_geom_bond_atom_site_label_1
_geom_bond_atom_site_label_2
_geom_bond_distance
_geom_bond_publ_flag
S1 C9 1.733(3) yes
S1 C8 1.734(3) yes
F1 C3 1.355(4) ?
F2 C5 1.352(4) ?
O1 C12 1.222(4) yes
N1 C12 1.349(4) yes
N1 C8 1.379(4) yes
N1 H1 0.94(3) ?
N2 C8 1.306(4) ?
N2 C7 1.387(4) ?
N3 C10 1.327(4) ?
N3 N4 1.377(4) yes
N3 C9 1.415(4) yes
N4 C11 1.312(4) ?
N5 C10 1.317(4) ?
N5 C11 1.347(5) ?
C1 C2 1.382(5) ?
C1 C6 1.398(5) ?
C1 H1A 0.9300 ?
C2 C3 1.361(5) ?
C2 H2 0.9300 ?
C3 C4 1.362(5) ?
C4 C5 1.366(5) ?
C4 H4 0.9300 ?
C5 C6 1.386(4) ?
C6 C7 1.474(4) ?
C7 C9 1.353(4) ?
C10 H10 0.9300 ?
C11 H11 0.9300 ?
C12 C13 1.498(4) ?
F3 C14 1.332(5) ?
F3 H14A 0.3788 ?
F3' C18 1.346(10) ?
C13 C14 1.371(6) ?
C13 C18 1.396(6) ?
C14 C15 1.371(6) ?
C14 H14A 0.9599 ?
C15 C16 1.369(9) ?
C15 H15A 0.9300 ?
C16 C17 1.363(8) ?
C16 H16A 0.9300 ?
C17 C18 1.396(6) ?
C17 H17A 0.9300 ?
C18 H18A 0.9300 ?

loop_
_geom_hbond_atom_site_label_D
_geom_hbond_atom_site_label_H
_geom_hbond_atom_site_label_A
_geom_hbond_site_symmetry_A
_geom_hbond_distance_DH
_geom_hbond_distance_HA
_geom_hbond_distance_DA
_geom_hbond_angle_DHA
N1 H1 N5 2_475 0.94(3) 1.93(3) 2.865(4) 174(3)

loop_
_geom_torsion_atom_site_label_1
_geom_torsion_atom_site_label_2
_geom_torsion_atom_site_label_3
_geom_torsion_atom_site_label_4
_geom_torsion
C10 N3 N4 C11 -0.4(4)
C9 N3 N4 C11 -174.5(3)
C6 C1 C2 C3 -0.3(6)
C1 C2 C3 F1 179.2(4)
C1 C2 C3 C4 0.7(6)
F1 C3 C4 C5 -179.5(4)
C2 C3 C4 C5 -1.0(6)
C3 C4 C5 F2 -178.4(4)
C3 C4 C5 C6 1.0(6)
F2 C5 C6 C1 178.8(3)
C4 C5 C6 C1 -0.6(5)
F2 C5 C6 C7 -2.0(5)
C4 C5 C6 C7 178.6(4)
C2 C1 C6 C5 0.3(5)
C2 C1 C6 C7 -178.9(3)
C8 N2 C7 C9 -1.0(4)
C8 N2 C7 C6 -179.5(3)
C5 C6 C7 C9 136.2(4)
C1 C6 C7 C9 -44.7(5)
C5 C6 C7 N2 -45.6(5)
C1 C6 C7 N2 133.5(3)
C7 N2 C8 N1 179.6(3)
C7 N2 C8 S1 0.0(4)
C12 N1 C8 N2 168.8(3)
C12 N1 C8 S1 -11.6(5)
C9 S1 C8 N2 0.8(3)
C9 S1 C8 N1 -178.8(3)
N2 C7 C9 N3 -178.7(3)
C6 C7 C9 N3 -0.4(5)
N2 C7 C9 S1 1.7(4)
C6 C7 C9 S1 180.0(3)
C10 N3 C9 C7 -53.9(6)
N4 N3 C9 C7 118.9(4)
C10 N3 C9 S1 125.6(3)
N4 N3 C9 S1 -61.6(4)
C8 S1 C9 C7 -1.4(3)
C8 S1 C9 N3 179.0(3)
C11 N5 C10 N3 0.0(4)
N4 N3 C10 N5 0.3(4)
C9 N3 C10 N5 173.7(3)
N3 N4 C11 N5 0.4(4)
C10 N5 C11 N4 -0.2(5)
C8 N1 C12 O1 5.7(6)
C8 N1 C12 C13 -172.3(3)
O1 C12 C13 C14 136.8(4)
N1 C12 C13 C14 -45.1(5)
O1 C12 C13 C18 -43.4(5)
N1 C12 C13 C18 134.6(3)
C18 C13 C14 F3 175.8(3)
C12 C13 C14 F3 -4.4(6)
C18 C13 C14 C15 -1.0(6)
C12 C13 C14 C15 178.8(4)
F3 C14 C15 C16 -178.2(4)
C13 C14 C15 C16 -1.3(7)
C14 C15 C16 C17 2.4(8)
C15 C16 C17 C18 -1.1(8)
C16 C17 C18 F3' 170.2(18)
C16 C17 C18 C13 -1.3(6)
C14 C13 C18 F3' -169.5(16)
C12 C13 C18 F3' 10.7(17)
C14 C13 C18 C17 2.3(5)
C12 C13 C18 C17 -177.5(3)
